data_9014229
loop_
_publ_author_name
'Zema, M.'
'Ventruti, G.'
'Lacalamita, M.'
'Scordari, F.'

_publ_section_title
;
 Kinetics of Fe-oxidation/deprotonation process in Fe-rich phlogopite
 under isothermal conditions
 Sample: SA1_15n
;
_journal_name_full 'American Mineralogist'
_journal_page_first 1458
_journal_page_last 1466
_journal_paper_doi 10.2138/am.2010.3523
_journal_volume 95
_journal_year 2010
_chemical_compound_source 'Mt. Vulture, Potenza, Italy'
_chemical_formula_sum 'Al1.36 Fe0.766 H1.597 K Mg2.234 O12 Si2.64'
_chemical_name_mineral Phlogopite
_space_group_IT_number 12
_symmetry_space_group_name_Hall '-C 2y'
_symmetry_space_group_name_H-M 'C 1 2/m 1'
_cell_angle_alpha 90
_cell_angle_beta 100.006
_cell_angle_gamma 90
_cell_length_a 5.3435
_cell_length_b 9.2530
_cell_length_c 10.2458
_cell_formula_units_Z 2
_cell_volume 498.882
_database_code_amcsd 0017716
_exptl_crystal_density_diffrn 2.933
_cod_original_formula_sum 'K (Mg2.234 Fe.766) (Si2.64 Al1.36) O12 H1.597'
_cod_database_code 9014229

loop_
_space_group_symop_operation_xyz
x,y,z
1/2+x,1/2+y,z
x,-y,z
1/2+x,1/2-y,z
-x,y,-z
1/2-x,1/2+y,-z
-x,-y,-z
1/2-x,1/2-y,-z

loop_
_atom_site_aniso_label
_atom_site_aniso_U_11
_atom_site_aniso_U_22
_atom_site_aniso_U_33
_atom_site_aniso_U_12
_atom_site_aniso_U_13
_atom_site_aniso_U_23
K 0.03270 0.03260 0.03290 0.00000 -0.00550 0.00000
Mg1 0.00910 0.00780 0.01620 0.00000 -0.00370 0.00000
Fe1 0.00910 0.00780 0.01620 0.00000 -0.00370 0.00000
Mg2 0.00770 0.01330 0.01400 0.00000 -0.00151 0.00000
Fe2 0.00770 0.01330 0.01400 0.00000 -0.00151 0.00000
Si 0.00979 0.00981 0.01360 -0.00014 -0.00239 -0.00010
Al 0.00979 0.00981 0.01360 -0.00014 -0.00239 -0.00010
O1 0.01720 0.02410 0.01870 -0.00600 -0.00470 -0.00330
O2 0.02540 0.01610 0.01810 0.00000 -0.00020 0.00000
O3 0.01220 0.01230 0.01370 -0.00020 -0.00260 -0.00010
O4 0.01180 0.01540 0.01400 0.00000 -0.00210 0.00000

loop_
_atom_site_label
_atom_site_fract_x
_atom_site_fract_y
_atom_site_fract_z
_atom_site_occupancy
_atom_site_U_iso_or_equiv
K 0.00000 0.50000 0.00000 1.03300 0.03270
Mg1 0.00000 0.00000 0.50000 0.74790 0.01080
Fe1 0.00000 0.00000 0.50000 0.25200 0.01080
Mg2 0.00000 0.33531 0.50000 0.74290 0.01170
Fe2 0.00000 0.33531 0.50000 0.25710 0.01170
Si 0.07522 0.16690 0.22591 0.66000 0.01100
Al 0.07522 0.16690 0.22591 0.34000 0.01100
O1 0.33000 0.22577 0.16855 1.00000 0.01980
O2 0.00800 0.00000 0.16970 1.00000 0.02040
O3 0.13070 0.16748 0.39138 1.00000 0.01270
O4 0.13170 0.50000 0.39870 1.00000 0.01370
H 0.10000 0.50000 0.31500 0.79840 0.07000

loop_
_cod_related_entry_id
_cod_related_entry_database
_cod_related_entry_code
1 AMCSD 0017716
